data_2106370
loop_
_publ_author_name
'Krishnamachari, N.'
'Calvo, C.'

_publ_section_title
;
 Magnesium Arsenate, Mg3 As2 O8
;
_journal_name_full 'Acta Crystallographica B (24,1968-38,1982)'
_journal_page_first 2611
_journal_page_last 2613
_journal_volume 29
_journal_year 1973
_chemical_formula_sum 'As2 Mg3 O8'
_chemical_name_systematic 'Mg3 (As O4)2'
_space_group_IT_number 122
_symmetry_space_group_name_Hall 'I -4 2bw'
_symmetry_space_group_name_H-M 'I -4 2 d'
_cell_angle_alpha 90
_cell_angle_beta 90
_cell_angle_gamma 90
_cell_formula_units_Z 6
_cell_length_a 6.783
_cell_length_b 6.783
_cell_length_c 18.963
_cell_volume 872.470
_citation_journal_id_ASTM ACBCAR
_cod_data_source_file Krishnamachari_ACBCAR_1973_1034.cif
_cod_data_source_block As2Mg3O8
_cod_original_cell_volume 872.4703
_cod_database_code 2106370

loop_
_symmetry_equiv_pos_as_xyz
x,y,z
y,-x,-z
-x,-y,z
-y,x,-z
x,-y+1/2,-z+1/4
-y+1/2,-x,z+3/4
-x,y+1/2,-z+1/4
y+1/2,x,z+3/4
x+1/2,y+1/2,z+1/2
y+1/2,-x+1/2,-z+1/2
-x+1/2,-y+1/2,z+1/2
-y+1/2,x+1/2,-z+1/2
x+1/2,-y+1,-z+3/4
-y+1,-x+1/2,z+5/4
-x+1/2,y+1,-z+3/4
y+1,x+1/2,z+5/4

loop_
_atom_site_label
_atom_site_type_symbol
_atom_site_fract_x
_atom_site_fract_y
_atom_site_fract_z
_atom_site_occupancy
_atom_site_U_iso_or_equiv
As2 As+5 0 0 0 1 0.0
Mg1 Mg+2 0.2416 0.25 0.125 1 0.0
O2 O-2 0.4937 0.2883 0.1925 1 0.0
As1 As+5 -0.3446 0.25 0.125 1 0.0
O1 O-2 0.0566 0.2074 0.0438 1 0.0
O3 O-2 0.2206 0.5464 0.1017 1 0.0
Mg3 Mg+2 0 0 0.5 0.5 0.0
Mg2 Mg+2 0 0 0.2284 1 0.0
